data_4023668
loop_
_publ_author_name
'Gui-Hong Liao'
'Lin Luo'
'Hong-Xia Xu'
'Xiao-Ling Wu'
'Lei Lei'
'Chen-Ho Tung'
'Li-Zhu Wu'

_publ_section_title
;
 Formation of Cubane-like Photodimers from 2-Naphthalenecarbonitrile
;
_journal_name_full 'Journal of Organic Chemistry'
_journal_page_first 7345
_journal_page_last 7348
_journal_paper_doi 10.1021/jo800927t
_journal_volume 73
_journal_year 2008
_chemical_formula_sum 'C22 H14 N2'
_chemical_formula_weight 306.35
_chemical_name_systematic
; 
 ? 
;
_space_group_IT_number 14
_symmetry_cell_setting monoclinic
_symmetry_space_group_name_Hall '-P 2ybc'
_symmetry_space_group_name_H-M 'P 1 21/c 1'
_atom_sites_solution_hydrogens geom
_atom_sites_solution_primary direct
_atom_sites_solution_secondary difmap
_audit_creation_method SHELXL-97
_cell_angle_alpha 90.00
_cell_angle_beta 66.374(2)
_cell_angle_gamma 90.00
_cell_formula_units_Z 4
_cell_length_a 9.6321(16)
_cell_length_b 14.005(2)
_cell_length_c 12.814(3)
_cell_measurement_reflns_used 2429
_cell_measurement_temperature 298(2)
_cell_measurement_theta_max 24.974
_cell_measurement_theta_min 2.691
_cell_volume 1583.8(5)
_computing_cell_refinement 'Bruker SMART'
_computing_data_collection 'Bruker SMART'
_computing_data_reduction 'Bruker SAINT'
_computing_molecular_graphics 'Bruker SHELXTL'
_computing_publication_material 'Bruker SHELXTL'
_computing_structure_refinement 'SHELXL-97 (Sheldrick, 1997)'
_computing_structure_solution 'SHELXS-97 (Sheldrick, 1990)'
_diffrn_ambient_temperature 298(2)
_diffrn_measured_fraction_theta_full 0.999
_diffrn_measured_fraction_theta_max 0.999
_diffrn_measurement_device_type 'CCD area detector'
_diffrn_measurement_method 'phi and omega scans'
_diffrn_radiation_monochromator graphite
_diffrn_radiation_source 'fine-focus sealed tube'
_diffrn_radiation_type MoK\a
_diffrn_radiation_wavelength 0.71073
_diffrn_reflns_av_R_equivalents 0.0191
_diffrn_reflns_av_sigmaI/netI 0.0255
_diffrn_reflns_limit_h_max 11
_diffrn_reflns_limit_h_min -8
_diffrn_reflns_limit_k_max 16
_diffrn_reflns_limit_k_min -14
_diffrn_reflns_limit_l_max 15
_diffrn_reflns_limit_l_min -15
_diffrn_reflns_number 6514
_diffrn_reflns_theta_full 25.03
_diffrn_reflns_theta_max 25.03
_diffrn_reflns_theta_min 2.26
_exptl_absorpt_coefficient_mu 0.076
_exptl_absorpt_correction_type none
_exptl_crystal_colour colourless
_exptl_crystal_density_diffrn 1.285
_exptl_crystal_density_method 'not measured'
_exptl_crystal_description block
_exptl_crystal_F_000 640
_exptl_crystal_size_max 0.48
_exptl_crystal_size_mid 0.33
_exptl_crystal_size_min 0.26
_refine_diff_density_max 0.166
_refine_diff_density_min -0.127
_refine_diff_density_rms 0.026
_refine_ls_extinction_method none
_refine_ls_goodness_of_fit_ref 1.019
_refine_ls_hydrogen_treatment constr
_refine_ls_matrix_type full
_refine_ls_number_parameters 217
_refine_ls_number_reflns 2794
_refine_ls_number_restraints 0
_refine_ls_restrained_S_all 1.019
_refine_ls_R_factor_all 0.0664
_refine_ls_R_factor_gt 0.0413
_refine_ls_shift/su_max 0.001
_refine_ls_shift/su_mean 0.000
_refine_ls_structure_factor_coef Fsqd
_refine_ls_weighting_details 'calc w=1/[\s^2^(Fo^2^)+(0.0512P)^2^+0.2412P] where P=(Fo^2^+2Fc^2^)/3'
_refine_ls_weighting_scheme calc
_refine_ls_wR_factor_gt 0.1008
_refine_ls_wR_factor_ref 0.1146
_reflns_number_gt 1925
_reflns_number_total 2794
_reflns_threshold_expression >2sigma(I)
_cod_data_source_file jo800927t_si_001_2.cif
_cod_data_source_block 2
_cod_depositor_comments
;
The following automatic conversions were performed:
'_symmetry_cell_setting' value 'Monoclinic' changed to 'monoclinic'
according to '/home/saulius/struct/CIF-dictionaries/cif_core.dic'
dictionary named 'cif_core.dic' version 2.4.1 from 2010-06-29.

Automatic conversion script
Id: cif_fix_enum 1527 2010-12-29 10:47:43Z saulius 
;
_cod_original_sg_symbol_H-M 'P 21/c'
_cod_database_code 4023668

loop_
_symmetry_equiv_pos_as_xyz
'x, y, z'
'-x, y+1/2, -z+1/2'
'-x, -y, -z'
'x, -y-1/2, z-1/2'

loop_
_atom_site_label
_atom_site_type_symbol
_atom_site_fract_x
_atom_site_fract_y
_atom_site_fract_z
_atom_site_U_iso_or_equiv
_atom_site_adp_type
_atom_site_occupancy
_atom_site_symmetry_multiplicity
_atom_site_calc_flag
_atom_site_refinement_flags
_atom_site_disorder_assembly
_atom_site_disorder_group
C1 C -0.0659(2) 0.04896(15) 0.64404(16) 0.0693(5) Uani 1 1 d . . .
C2 C 0.0743(2) 0.07286(13) 0.65267(14) 0.0576(5) Uani 1 1 d . . .
C3 C 0.0881(2) 0.15911(13) 0.70068(14) 0.0585(5) Uani 1 1 d . . .
H3 H 0.0074 0.2018 0.7251 0.070 Uiso 1 1 calc R . .
C4 C 0.2201(2) 0.18252(12) 0.71277(14) 0.0553(4) Uani 1 1 d . . .
C5 C 0.33990(19) 0.11775(13) 0.67754(13) 0.0557(4) Uani 1 1 d . . .
C6 C 0.3243(2) 0.03175(13) 0.62920(14) 0.0603(5) Uani 1 1 d . . .
H6 H 0.4046 -0.0113 0.6049 0.072 Uiso 1 1 calc R . .
C7 C 0.1934(2) 0.00865(14) 0.61635(14) 0.0626(5) Uani 1 1 d . . .
H7 H 0.1850 -0.0492 0.5838 0.075 Uiso 1 1 calc R . .
C8 C 0.48013(19) 0.14039(14) 0.69475(15) 0.0633(5) Uani 1 1 d . . .
H8 H 0.5652 0.1021 0.6434 0.076 Uiso 1 1 calc R . .
C9 C 0.5260(2) 0.24663(15) 0.68895(18) 0.0786(6) Uani 1 1 d . . .
H9 H 0.6220 0.2663 0.6281 0.094 Uiso 1 1 calc R . .
C10 C 0.3937(2) 0.31833(14) 0.7280(2) 0.0818(6) Uani 1 1 d . . .
H10 H 0.4109 0.3806 0.6901 0.098 Uiso 1 1 calc R . .
C11 C 0.2339(2) 0.27409(13) 0.76705(17) 0.0667(5) Uani 1 1 d . . .
H11 H 0.1617 0.3212 0.7619 0.080 Uiso 1 1 calc R . .
C12 C 0.2259(2) 0.26929(13) 0.89258(16) 0.0650(5) Uani 1 1 d . . .
H12 H 0.1497 0.3143 0.9415 0.078 Uiso 1 1 calc R . .
C13 C 0.3847(2) 0.31463(14) 0.85077(19) 0.0761(6) Uani 1 1 d . . .
H13 H 0.3962 0.3745 0.8861 0.091 Uiso 1 1 calc R . .
C14 C 0.5177(2) 0.24197(14) 0.81290(18) 0.0715(5) Uani 1 1 d . . .
C15 C 0.6430(3) 0.26205(16) 0.8444(2) 0.0875(7) Uani 1 1 d . . .
C16 C 0.47126(19) 0.13511(13) 0.82081(15) 0.0608(5) Uani 1 1 d . . .
H16 H 0.5530 0.0947 0.8233 0.073 Uiso 1 1 calc R . .
C17 C 0.32527(19) 0.10993(13) 0.91586(14) 0.0564(5) Uani 1 1 d . . .
C18 C 0.3070(2) 0.02261(15) 0.97169(16) 0.0695(5) Uani 1 1 d . . .
H18 H 0.3877 -0.0200 0.9502 0.083 Uiso 1 1 calc R . .
C19 C 0.1718(3) -0.00157(18) 1.05785(18) 0.0835(6) Uani 1 1 d . . .
H19 H 0.1611 -0.0602 1.0944 0.100 Uiso 1 1 calc R . .
C20 C 0.0533(3) 0.06053(18) 1.08986(17) 0.0830(7) Uani 1 1 d . . .
H20 H -0.0390 0.0438 1.1475 0.100 Uiso 1 1 calc R . .
C21 C 0.0693(2) 0.14822(16) 1.03721(15) 0.0697(5) Uani 1 1 d . . .
H21 H -0.0121 0.1903 1.0605 0.084 Uiso 1 1 calc R . .
C22 C 0.20582(19) 0.17455(13) 0.94974(14) 0.0579(5) Uani 1 1 d . . .
N1 N 0.7428(2) 0.27596(15) 0.8694(2) 0.1122(8) Uani 1 1 d . . .
N2 N -0.1786(2) 0.03029(16) 0.63920(16) 0.0954(6) Uani 1 1 d . . .

loop_
_atom_site_aniso_label
_atom_site_aniso_U_11
_atom_site_aniso_U_22
_atom_site_aniso_U_33
_atom_site_aniso_U_23
_atom_site_aniso_U_13
_atom_site_aniso_U_12
C1 0.0720(13) 0.0835(15) 0.0532(11) -0.0015(10) -0.0258(10) 0.0094(11)
C2 0.0632(11) 0.0675(12) 0.0397(9) 0.0051(8) -0.0183(8) 0.0043(9)
C3 0.0604(11) 0.0631(12) 0.0455(9) 0.0078(9) -0.0145(8) 0.0120(9)
C4 0.0612(11) 0.0534(10) 0.0425(9) 0.0072(8) -0.0116(8) 0.0041(8)
C5 0.0568(10) 0.0612(12) 0.0389(9) 0.0035(8) -0.0083(7) 0.0044(8)
C6 0.0621(11) 0.0675(12) 0.0435(9) -0.0047(9) -0.0128(8) 0.0161(9)
C7 0.0743(12) 0.0658(12) 0.0454(10) -0.0036(8) -0.0216(9) 0.0087(10)
C8 0.0521(10) 0.0718(12) 0.0526(10) -0.0024(9) -0.0068(8) 0.0034(9)
C9 0.0619(11) 0.0807(14) 0.0735(14) 0.0117(11) -0.0064(10) -0.0156(11)
C10 0.0807(14) 0.0590(12) 0.0900(16) 0.0157(11) -0.0178(12) -0.0111(11)
C11 0.0692(12) 0.0516(11) 0.0708(13) 0.0047(9) -0.0193(10) 0.0061(9)
C12 0.0631(11) 0.0562(11) 0.0673(12) -0.0138(9) -0.0171(9) 0.0032(9)
C13 0.0733(13) 0.0570(12) 0.0878(15) -0.0068(11) -0.0217(11) -0.0102(10)
C14 0.0580(11) 0.0697(13) 0.0775(14) -0.0019(10) -0.0173(10) -0.0121(10)
C15 0.0682(14) 0.0781(15) 0.1074(18) -0.0115(13) -0.0258(13) -0.0140(12)
C16 0.0530(10) 0.0633(12) 0.0616(11) -0.0047(9) -0.0183(8) 0.0009(8)
C17 0.0627(11) 0.0595(11) 0.0460(9) -0.0045(8) -0.0208(8) -0.0056(9)
C18 0.0818(13) 0.0713(13) 0.0600(11) 0.0026(10) -0.0331(10) -0.0055(11)
C19 0.0974(16) 0.0908(16) 0.0617(13) 0.0202(11) -0.0313(12) -0.0202(14)
C20 0.0814(15) 0.1097(19) 0.0485(11) 0.0114(12) -0.0163(10) -0.0291(14)
C21 0.0652(11) 0.0874(14) 0.0483(10) -0.0137(10) -0.0142(9) -0.0044(10)
C22 0.0597(10) 0.0638(12) 0.0453(9) -0.0108(8) -0.0160(8) -0.0059(9)
N1 0.0837(13) 0.1000(16) 0.157(2) -0.0288(14) -0.0524(14) -0.0077(12)
N2 0.0801(13) 0.1247(17) 0.0882(14) -0.0147(11) -0.0409(11) 0.0101(12)

loop_
_atom_type_symbol
_atom_type_description
_atom_type_scat_dispersion_real
_atom_type_scat_dispersion_imag
_atom_type_scat_source
C C 0.0033 0.0016 'International Tables Vol C Tables 4.2.6.8 and 6.1.1.4'
H H 0.0000 0.0000 'International Tables Vol C Tables 4.2.6.8 and 6.1.1.4'
N N 0.0061 0.0033 'International Tables Vol C Tables 4.2.6.8 and 6.1.1.4'

loop_
_geom_angle_atom_site_label_1
_geom_angle_atom_site_label_2
_geom_angle_atom_site_label_3
_geom_angle
_geom_angle_site_symmetry_1
_geom_angle_site_symmetry_3
_geom_angle_publ_flag
N2 C1 C2 178.8(2) . . ?
C7 C2 C3 120.13(17) . . ?
C7 C2 C1 120.04(18) . . ?
C3 C2 C1 119.80(17) . . ?
C4 C3 C2 120.88(16) . . ?
C4 C3 H3 119.6 . . ?
C2 C3 H3 119.6 . . ?
C3 C4 C5 119.31(17) . . ?
C3 C4 C11 121.05(16) . . ?
C5 C4 C11 119.59(16) . . ?
C6 C5 C4 119.03(16) . . ?
C6 C5 C8 121.16(16) . . ?
C4 C5 C8 119.79(17) . . ?
C7 C6 C5 121.71(16) . . ?
C7 C6 H6 119.1 . . ?
C5 C6 H6 119.1 . . ?
C6 C7 C2 118.93(18) . . ?
C6 C7 H7 120.5 . . ?
C2 C7 H7 120.5 . . ?
C5 C8 C9 117.22(16) . . ?
C5 C8 C16 117.39(14) . . ?
C9 C8 C16 89.51(14) . . ?
C5 C8 H8 110.4 . . ?
C9 C8 H8 110.4 . . ?
C16 C8 H8 110.4 . . ?
C10 C9 C8 115.36(15) . . ?
C10 C9 C14 89.88(16) . . ?
C8 C9 C14 90.79(14) . . ?
C10 C9 H9 118.0 . . ?
C8 C9 H9 118.0 . . ?
C14 C9 H9 118.0 . . ?
C9 C10 C13 90.62(16) . . ?
C9 C10 C11 115.54(16) . . ?
C13 C10 C11 90.85(15) . . ?
C9 C10 H10 117.8 . . ?
C13 C10 H10 117.8 . . ?
C11 C10 H10 117.8 . . ?
C4 C11 C10 117.28(16) . . ?
C4 C11 C12 117.47(14) . . ?
C10 C11 C12 89.01(15) . . ?
C4 C11 H11 110.5 . . ?
C10 C11 H11 110.5 . . ?
C12 C11 H11 110.5 . . ?
C22 C12 C13 116.94(16) . . ?
C22 C12 C11 118.82(14) . . ?
C13 C12 C11 89.52(15) . . ?
C22 C12 H12 110.0 . . ?
C13 C12 H12 110.0 . . ?
C11 C12 H12 110.0 . . ?
C12 C13 C10 90.61(15) . . ?
C12 C13 C14 114.72(15) . . ?
C10 C13 C14 90.06(16) . . ?
C12 C13 H13 118.2 . . ?
C10 C13 H13 118.2 . . ?
C14 C13 H13 118.2 . . ?
C15 C14 C16 114.83(18) . . ?
C15 C14 C13 117.49(18) . . ?
C16 C14 C13 115.52(15) . . ?
C15 C14 C9 124.63(17) . . ?
C16 C14 C9 90.16(14) . . ?
C13 C14 C9 89.44(15) . . ?
N1 C15 C14 178.6(3) . . ?
C17 C16 C14 115.77(15) . . ?
C17 C16 C8 119.52(14) . . ?
C14 C16 C8 89.54(14) . . ?
C17 C16 H16 110.1 . . ?
C14 C16 H16 110.1 . . ?
C8 C16 H16 110.1 . . ?
C22 C17 C18 119.55(17) . . ?
C22 C17 C16 119.61(16) . . ?
C18 C17 C16 120.84(17) . . ?
C19 C18 C17 121.0(2) . . ?
C19 C18 H18 119.5 . . ?
C17 C18 H18 119.5 . . ?
C20 C19 C18 119.8(2) . . ?
C20 C19 H19 120.1 . . ?
C18 C19 H19 120.1 . . ?
C19 C20 C21 120.3(2) . . ?
C19 C20 H20 119.8 . . ?
C21 C20 H20 119.8 . . ?
C20 C21 C22 120.9(2) . . ?
C20 C21 H21 119.5 . . ?
C22 C21 H21 119.5 . . ?
C17 C22 C21 118.38(18) . . ?
C17 C22 C12 119.88(15) . . ?
C21 C22 C12 121.74(17) . . ?

loop_
_geom_bond_atom_site_label_1
_geom_bond_atom_site_label_2
_geom_bond_distance
_geom_bond_site_symmetry_2
_geom_bond_publ_flag
C1 N2 1.142(2) . ?
C1 C2 1.438(3) . ?
C2 C7 1.383(2) . ?
C2 C3 1.386(2) . ?
C3 C4 1.380(2) . ?
C3 H3 0.9300 . ?
C4 C5 1.393(2) . ?
C4 C11 1.490(3) . ?
C5 C6 1.390(2) . ?
C5 C8 1.487(2) . ?
C6 C7 1.374(2) . ?
C6 H6 0.9300 . ?
C7 H7 0.9300 . ?
C8 C9 1.546(3) . ?
C8 C16 1.585(3) . ?
C8 H8 0.9800 . ?
C9 C10 1.540(3) . ?
C9 C14 1.559(3) . ?
C9 H9 0.9800 . ?
C10 C13 1.541(3) . ?
C10 C11 1.544(3) . ?
C10 H10 0.9800 . ?
C11 C12 1.580(3) . ?
C11 H11 0.9800 . ?
C12 C22 1.490(3) . ?
C12 C13 1.541(3) . ?
C12 H12 0.9800 . ?
C13 C14 1.554(3) . ?
C13 H13 0.9800 . ?
C14 C15 1.446(3) . ?
C14 C16 1.554(3) . ?
C15 N1 1.144(3) . ?
C16 C17 1.487(2) . ?
C16 H16 0.9800 . ?
C17 C22 1.390(2) . ?
C17 C18 1.392(3) . ?
C18 C19 1.370(3) . ?
C18 H18 0.9300 . ?
C19 C20 1.361(3) . ?
C19 H19 0.9300 . ?
C20 C21 1.380(3) . ?
C20 H20 0.9300 . ?
C21 C22 1.393(2) . ?
C21 H21 0.9300 . ?

loop_
_geom_torsion_atom_site_label_1
_geom_torsion_atom_site_label_2
_geom_torsion_atom_site_label_3
_geom_torsion_atom_site_label_4
_geom_torsion
_geom_torsion_site_symmetry_1
_geom_torsion_site_symmetry_2
_geom_torsion_site_symmetry_3
_geom_torsion_site_symmetry_4
_geom_torsion_publ_flag
N2 C1 C2 C7 125(11) . . . . ?
N2 C1 C2 C3 -53(11) . . . . ?
C7 C2 C3 C4 0.2(2) . . . . ?
C1 C2 C3 C4 178.20(16) . . . . ?
C2 C3 C4 C5 -0.9(2) . . . . ?
C2 C3 C4 C11 -178.42(15) . . . . ?
C3 C4 C5 C6 1.1(2) . . . . ?
C11 C4 C5 C6 178.67(15) . . . . ?
C3 C4 C5 C8 -177.35(15) . . . . ?
C11 C4 C5 C8 0.2(2) . . . . ?
C4 C5 C6 C7 -0.7(2) . . . . ?
C8 C5 C6 C7 177.79(16) . . . . ?
C5 C6 C7 C2 -0.1(3) . . . . ?
C3 C2 C7 C6 0.3(2) . . . . ?
C1 C2 C7 C6 -177.72(16) . . . . ?
C6 C5 C8 C9 149.57(17) . . . . ?
C4 C5 C8 C9 -32.0(2) . . . . ?
C6 C5 C8 C16 -105.61(18) . . . . ?
C4 C5 C8 C16 72.8(2) . . . . ?
C5 C8 C9 C10 30.7(2) . . . . ?
C16 C8 C9 C10 -90.19(19) . . . . ?
C5 C8 C9 C14 120.90(16) . . . . ?
C16 C8 C9 C14 0.04(13) . . . . ?
C8 C9 C10 C13 91.01(18) . . . . ?
C14 C9 C10 C13 0.20(14) . . . . ?
C8 C9 C10 C11 -0.2(3) . . . . ?
C14 C9 C10 C11 -91.04(19) . . . . ?
C3 C4 C11 C10 -150.93(17) . . . . ?
C5 C4 C11 C10 31.5(2) . . . . ?
C3 C4 C11 C12 104.82(19) . . . . ?
C5 C4 C11 C12 -72.7(2) . . . . ?
C9 C10 C11 C4 -30.2(3) . . . . ?
C13 C10 C11 C4 -121.30(17) . . . . ?
C9 C10 C11 C12 90.47(19) . . . . ?
C13 C10 C11 C12 -0.63(14) . . . . ?
C4 C11 C12 C22 0.3(2) . . . . ?
C10 C11 C12 C22 -120.20(17) . . . . ?
C4 C11 C12 C13 121.13(17) . . . . ?
C10 C11 C12 C13 0.63(14) . . . . ?
C22 C12 C13 C10 121.81(16) . . . . ?
C11 C12 C13 C10 -0.63(14) . . . . ?
C22 C12 C13 C14 31.5(2) . . . . ?
C11 C12 C13 C14 -90.98(18) . . . . ?
C9 C10 C13 C12 -114.92(15) . . . . ?
C11 C10 C13 C12 0.64(14) . . . . ?
C9 C10 C13 C14 -0.20(14) . . . . ?
C11 C10 C13 C14 115.36(15) . . . . ?
C12 C13 C14 C15 -139.6(2) . . . . ?
C10 C13 C14 C15 129.66(19) . . . . ?
C12 C13 C14 C16 1.0(3) . . . . ?
C10 C13 C14 C16 -89.71(18) . . . . ?
C12 C13 C14 C9 90.90(18) . . . . ?
C10 C13 C14 C9 0.20(14) . . . . ?
C10 C9 C14 C15 -123.9(2) . . . . ?
C8 C9 C14 C15 120.8(2) . . . . ?
C10 C9 C14 C16 115.32(14) . . . . ?
C8 C9 C14 C16 -0.04(14) . . . . ?
C10 C9 C14 C13 -0.20(14) . . . . ?
C8 C9 C14 C13 -115.56(14) . . . . ?
C16 C14 C15 N1 10(11) . . . . ?
C13 C14 C15 N1 151(11) . . . . ?
C9 C14 C15 N1 -99(11) . . . . ?
C15 C14 C16 C17 108.3(2) . . . . ?
C13 C14 C16 C17 -33.4(2) . . . . ?
C9 C14 C16 C17 -122.87(16) . . . . ?
C15 C14 C16 C8 -128.82(18) . . . . ?
C13 C14 C16 C8 89.50(18) . . . . ?
C9 C14 C16 C8 0.04(13) . . . . ?
C5 C8 C16 C17 -1.1(2) . . . . ?
C9 C8 C16 C17 119.64(17) . . . . ?
C5 C8 C16 C14 -120.76(17) . . . . ?
C9 C8 C16 C14 -0.04(13) . . . . ?
C14 C16 C17 C22 35.0(2) . . . . ?
C8 C16 C17 C22 -70.2(2) . . . . ?
C14 C16 C17 C18 -144.68(17) . . . . ?
C8 C16 C17 C18 110.1(2) . . . . ?
C22 C17 C18 C19 1.5(3) . . . . ?
C16 C17 C18 C19 -178.78(18) . . . . ?
C17 C18 C19 C20 -0.1(3) . . . . ?
C18 C19 C20 C21 -1.0(3) . . . . ?
C19 C20 C21 C22 0.8(3) . . . . ?
C18 C17 C22 C21 -1.7(2) . . . . ?
C16 C17 C22 C21 178.55(15) . . . . ?
C18 C17 C22 C12 178.29(16) . . . . ?
C16 C17 C22 C12 -1.4(2) . . . . ?
C20 C21 C22 C17 0.6(3) . . . . ?
C20 C21 C22 C12 -179.41(17) . . . . ?
C13 C12 C22 C17 -33.0(2) . . . . ?
C11 C12 C22 C17 72.6(2) . . . . ?
C13 C12 C22 C21 147.04(18) . . . . ?
C11 C12 C22 C21 -107.37(19) . . . . ?
